data_7101538
loop_
_publ_author_name
P.Govindaswamy
D.Linder
J.Lacour
G.Suss-Fink
B.Therrien

_publ_section_title
;
Self-assembled hexanuclear arene ruthenium
metallo-prisms with unexpected double helical chirality
;
_journal_issue 45
_journal_name_full 'Chemical Communications'
_journal_paper_doi 10.1039/b610155k
_journal_year 2006
_chemical_formula_moiety 'C114 H132 N12 O12 Ru6, (C F3 O3 S)6'
_chemical_formula_sum 'C120 H132 F18 N12 O30 Ru6 S6'
_chemical_formula_weight 3363.16
_chemical_name_systematic
;
?
;
_space_group_IT_number 15
_symmetry_cell_setting monoclinic
_symmetry_space_group_name_Hall '-C 2yc'
_symmetry_space_group_name_H-M 'C 1 2/c 1'
_atom_sites_solution_hydrogens geom
_atom_sites_solution_primary direct
_atom_sites_solution_secondary difmap
_audit_creation_method SHELXL-97
_cell_angle_alpha 90.00
_cell_angle_beta 99.68(3)
_cell_angle_gamma 90.00
_cell_formula_units_Z 4
_cell_length_a 27.333(5)
_cell_length_b 19.941(4)
_cell_length_c 28.163(6)
_cell_measurement_reflns_used 75152
_cell_measurement_temperature 173(2)
_cell_measurement_theta_max 25.59
_cell_measurement_theta_min 1.27
_cell_volume 15132(5)
_computing_cell_refinement X-Area
_computing_data_collection X-Area
_computing_data_reduction X-RED
_computing_molecular_graphics 'PLATON03 (Spek, 2003)'
_computing_publication_material SHELXL-97
_computing_structure_refinement 'SHELXL-97 (Sheldrick, 1997)'
_computing_structure_solution 'SHELXS-97 (Sheldrick, 1990)'
_diffrn_ambient_temperature 173(2)
_diffrn_detector_area_resol_mean 0.81\%A
_diffrn_measured_fraction_theta_full 0.993
_diffrn_measured_fraction_theta_max 0.993
_diffrn_measurement_device_type 'STOE IPDS-2'
_diffrn_measurement_method 'omega scans'
_diffrn_radiation_monochromator graphite
_diffrn_radiation_source 'fine-focus sealed tube'
_diffrn_radiation_type MoK\a
_diffrn_radiation_wavelength 0.71073
_diffrn_reflns_av_R_equivalents 0.0389
_diffrn_reflns_av_sigmaI/netI 0.0250
_diffrn_reflns_limit_h_max 32
_diffrn_reflns_limit_h_min -32
_diffrn_reflns_limit_k_max 23
_diffrn_reflns_limit_k_min -23
_diffrn_reflns_limit_l_max 33
_diffrn_reflns_limit_l_min -33
_diffrn_reflns_number 55313
_diffrn_reflns_theta_full 25.15
_diffrn_reflns_theta_max 25.15
_diffrn_reflns_theta_min 1.27
_diffrn_standards_decay_% 0
_diffrn_standards_interval_count 0
_diffrn_standards_interval_time 0
_diffrn_standards_number 0
_exptl_absorpt_coefficient_mu 0.757
_exptl_absorpt_correction_type none
_exptl_crystal_colour red
_exptl_crystal_density_diffrn 1.476
_exptl_crystal_density_method 'not measured'
_exptl_crystal_description block
_exptl_crystal_F_000 6792
_exptl_crystal_size_max 0.15
_exptl_crystal_size_mid 0.14
_exptl_crystal_size_min 0.12
_refine_diff_density_max 1.212
_refine_diff_density_min -1.381
_refine_diff_density_rms 0.102
_refine_ls_extinction_method none
_refine_ls_goodness_of_fit_ref 1.038
_refine_ls_hydrogen_treatment constr
_refine_ls_matrix_type full
_refine_ls_number_parameters 667
_refine_ls_number_reflns 13447
_refine_ls_number_restraints 16
_refine_ls_restrained_S_all 1.038
_refine_ls_R_factor_all 0.0598
_refine_ls_R_factor_gt 0.0525
_refine_ls_shift/su_max 0.003
_refine_ls_shift/su_mean 0.000
_refine_ls_structure_factor_coef Fsqd
_refine_ls_weighting_details 'calc w=1/[\s^2^(Fo^2^)+(0.0936P)^2^+46.8945P] where P=(Fo^2^+2Fc^2^)/3'
_refine_ls_weighting_scheme calc
_refine_ls_wR_factor_gt 0.1503
_refine_ls_wR_factor_ref 0.1568
_reflns_number_gt 11378
_reflns_number_total 13447
_reflns_threshold_expression >2sigma(I)
_cod_data_source_file b610155k.txt
_cod_depositor_comments
;
The following automatic conversions were performed:
'_symmetry_cell_setting' value 'Monoclinic' changed to 'monoclinic'
according to '/home/saulius/struct/CIF-dictionaries/cif_core.dic'
dictionary named 'cif_core.dic' version 2.4.1 from 2010-06-29.

Automatic conversion script
Id: cif_fix_enum 1527 2010-12-29 10:47:43Z saulius 
;
_cod_original_sg_symbol_H-M 'C 2/c'
_cod_database_code 7101538

loop_
_symmetry_equiv_pos_as_xyz
'x, y, z'
'-x, y, -z+1/2'
'x+1/2, y+1/2, z'
'-x+1/2, y+1/2, -z+1/2'
'-x, -y, -z'
'x, -y, z-1/2'
'-x+1/2, -y+1/2, -z'
'x+1/2, -y+1/2, z-1/2'

loop_
_atom_site_label
_atom_site_type_symbol
_atom_site_fract_x
_atom_site_fract_y
_atom_site_fract_z
_atom_site_U_iso_or_equiv
_atom_site_adp_type
_atom_site_occupancy
_atom_site_symmetry_multiplicity
_atom_site_calc_flag
_atom_site_refinement_flags
C1 C 0.40046(17) 1.4013(2) 0.02545(15) 0.0429(9) Uani 1 1 d .
C2 C 0.37236(18) 1.3382(2) 0.00507(15) 0.0452(10) Uani 1 1 d .
C3 C 0.49230(15) 0.79430(19) 0.27532(14) 0.0378(8) Uani 1 1 d .
C4 C 0.37666(19) 1.3727(2) 0.14605(17) 0.0540(11) Uani 1 1 d .
H4 H 0.3818 1.4188 0.1469 0.065 Uiso 1 1 calc R
C5 C 0.40161(19) 1.3341(2) 0.18342(17) 0.0545(11) Uani 1 1 d .
H5 H 0.4224 1.3539 0.2092 0.065 Uiso 1 1 calc R
C6 C 0.39466(18) 1.2652(2) 0.18124(16) 0.0490(10) Uani 1 1 d .
C7 C 0.36444(19) 1.2376(2) 0.14184(18) 0.0558(12) Uani 1 1 d .
H7 H 0.3607 1.1913 0.1388 0.067 Uiso 1 1 calc R
C8 C 0.3402(2) 1.2796(2) 0.10751(18) 0.0593(12) Uani 1 1 d .
H8 H 0.3187 1.2610 0.0817 0.071 Uiso 1 1 calc R
C9 C 0.50493(18) 1.3263(2) 0.10160(17) 0.0489(10) Uani 1 1 d .
H9 H 0.5095 1.3714 0.0951 0.059 Uiso 1 1 calc R
C10 C 0.52305(18) 1.3026(2) 0.14697(17) 0.0490(10) Uani 1 1 d .
H10 H 0.5394 1.3311 0.1705 0.059 Uiso 1 1 calc R
C11 C 0.51657(16) 1.2355(2) 0.15711(15) 0.0457(10) Uani 1 1 d .
C12 C 0.4880(2) 1.1960(2) 0.12178(17) 0.0543(11) Uani 1 1 d .
H12 H 0.4805 1.1518 0.1283 0.065 Uiso 1 1 calc R
C13 C 0.4711(2) 1.2236(2) 0.07718(16) 0.0523(11) Uani 1 1 d .
H13 H 0.4522 1.1972 0.0537 0.063 Uiso 1 1 calc R
C14 C 0.4251(2) 0.9488(3) 0.18979(16) 0.0566(12) Uani 1 1 d .
H14 H 0.4259 0.9310 0.1594 0.068 Uiso 1 1 calc R
C15 C 0.4305(2) 1.0176(3) 0.19628(17) 0.0599(13) Uani 1 1 d .
H15 H 0.4325 1.0457 0.1703 0.072 Uiso 1 1 calc R
C16 C 0.43288(17) 1.0429(2) 0.24151(16) 0.0468(10) Uani 1 1 d .
C17 C 0.4283(2) 1.0008(2) 0.27920(18) 0.0551(11) Uani 1 1 d .
H17 H 0.4303 1.0172 0.3104 0.066 Uiso 1 1 calc R
C18 C 0.42038(19) 0.9321(2) 0.26918(16) 0.0526(11) Uani 1 1 d .
H18 H 0.4162 0.9031 0.2940 0.063 Uiso 1 1 calc R
C19 C 0.43665(17) 1.1168(2) 0.24882(16) 0.0473(10) Uani 1 1 d .
C20 C 0.41923(19) 1.2210(2) 0.22132(16) 0.0510(11) Uani 1 1 d .
C21 C 0.46013(17) 1.2067(2) 0.29638(16) 0.0470(10) Uani 1 1 d .
C22 C 0.5207(5) 1.2400(3) -0.0284(4) 0.122(4) Uani 1 1 d .
C23 C 0.4813(4) 1.2534(4) -0.0669(3) 0.109(3) Uani 1 1 d .
C24 C 0.4741(3) 1.3211(3) -0.0847(2) 0.0784(18) Uani 1 1 d .
C25 C 0.5055(2) 1.3735(2) -0.06178(17) 0.0577(12) Uani 1 1 d .
C26 C 0.5425(2) 1.3593(3) -0.02216(19) 0.0604(12) Uani 1 1 d .
C27 C 0.5502(3) 1.2914(4) -0.0065(3) 0.090(2) Uani 1 1 d .
C28 C 0.5308(6) 1.1688(4) -0.0088(5) 0.218(9) Uani 1 1 d .
H28A H 0.5659 1.1621 0.0001 0.327 Uiso 1 1 calc R
H28B H 0.5176 1.1369 -0.0332 0.327 Uiso 1 1 calc R
H28C H 0.5151 1.1627 0.0189 0.327 Uiso 1 1 calc R
C29 C 0.4477(5) 1.1984(5) -0.0871(4) 0.203(8) Uani 1 1 d .
H29A H 0.4154 1.2163 -0.0990 0.305 Uiso 1 1 calc R
H29B H 0.4454 1.1659 -0.0624 0.305 Uiso 1 1 calc R
H29C H 0.4607 1.1773 -0.1130 0.305 Uiso 1 1 calc R
C30 C 0.4357(4) 1.3342(6) -0.1260(2) 0.133(4) Uani 1 1 d .
H30A H 0.4466 1.3690 -0.1453 0.199 Uiso 1 1 calc R
H30B H 0.4059 1.3482 -0.1150 0.199 Uiso 1 1 calc R
H30C H 0.4293 1.2941 -0.1449 0.199 Uiso 1 1 calc R
C31 C 0.4955(3) 1.4454(3) -0.0765(3) 0.086(2) Uani 1 1 d .
H31A H 0.4951 1.4724 -0.0484 0.130 Uiso 1 1 calc R
H31B H 0.4639 1.4485 -0.0973 0.130 Uiso 1 1 calc R
H31C H 0.5211 1.4611 -0.0933 0.130 Uiso 1 1 calc R
C32 C 0.5728(3) 1.4167(4) 0.0023(3) 0.098(2) Uani 1 1 d .
H32A H 0.5763 1.4506 -0.0210 0.147 Uiso 1 1 calc R
H32B H 0.6050 1.4006 0.0167 0.147 Uiso 1 1 calc R
H32C H 0.5564 1.4352 0.0268 0.147 Uiso 1 1 calc R
C33 C 0.5918(4) 1.2788(6) 0.0375(4) 0.156(5) Uani 1 1 d .
H33A H 0.5840 1.2394 0.0543 0.235 Uiso 1 1 calc R
H33B H 0.5941 1.3167 0.0587 0.235 Uiso 1 1 calc R
H33C H 0.6229 1.2726 0.0265 0.235 Uiso 1 1 calc R
C34 C 0.2558(3) 1.4423(5) 0.1033(3) 0.092(2) Uani 1 1 d .
C35 C 0.2754(2) 1.4975(3) 0.0795(4) 0.094(3) Uani 1 1 d .
C36 C 0.2696(3) 1.5003(3) 0.0279(4) 0.091(2) Uani 1 1 d .
C37 C 0.2456(3) 1.4516(5) 0.0026(3) 0.095(2) Uani 1 1 d .
C38 C 0.2276(2) 1.3935(3) 0.0249(3) 0.0777(18) Uani 1 1 d .
C39 C 0.2316(2) 1.3903(4) 0.0741(3) 0.084(2) Uani 1 1 d .
C40 C 0.2608(4) 1.4303(10) 0.1570(4) 0.241(10) Uani 1 1 d .
H40A H 0.2365 1.4565 0.1696 0.361 Uiso 1 1 calc R
H40B H 0.2934 1.4431 0.1725 0.361 Uiso 1 1 calc R
H40C H 0.2555 1.3836 0.1628 0.361 Uiso 1 1 calc R
C41 C 0.3020(4) 1.5527(5) 0.1122(5) 0.163(5) Uani 1 1 d .
H41A H 0.3331 1.5631 0.1023 0.245 Uiso 1 1 calc R
H41B H 0.3080 1.5373 0.1449 0.245 Uiso 1 1 calc R
H41C H 0.2816 1.5921 0.1098 0.245 Uiso 1 1 calc R
C42 C 0.2931(4) 1.5582(4) 0.0044(5) 0.185(7) Uani 1 1 d .
H42A H 0.3148 1.5407 -0.0162 0.278 Uiso 1 1 calc R
H42B H 0.3118 1.5858 0.0289 0.278 Uiso 1 1 calc R
H42C H 0.2676 1.5846 -0.0144 0.278 Uiso 1 1 calc R
C43 C 0.2415(4) 1.4563(8) -0.0523(4) 0.194(7) Uani 1 1 d .
H43A H 0.2533 1.4993 -0.0607 0.291 Uiso 1 1 calc R
H43B H 0.2074 1.4510 -0.0671 0.291 Uiso 1 1 calc R
H43C H 0.2611 1.4216 -0.0634 0.291 Uiso 1 1 calc R
C44 C 0.2080(3) 1.3372(5) -0.0100(4) 0.137(4) Uani 1 1 d .
H44A H 0.2205 1.2950 0.0031 0.206 Uiso 1 1 calc R
H44B H 0.2186 1.3446 -0.0403 0.206 Uiso 1 1 calc R
H44C H 0.1724 1.3367 -0.0146 0.206 Uiso 1 1 calc R
C45 C 0.2106(3) 1.3274(4) 0.0950(5) 0.161(6) Uani 1 1 d .
H45A H 0.1861 1.3403 0.1140 0.241 Uiso 1 1 calc R
H45B H 0.2370 1.3037 0.1149 0.241 Uiso 1 1 calc R
H45C H 0.1957 1.2988 0.0691 0.241 Uiso 1 1 calc R
C46 C 0.33273(19) 0.8291(3) 0.1586(2) 0.0686(15) Uani 1 1 d .
C47 C 0.36085(18) 0.7838(3) 0.13705(17) 0.0611(13) Uani 1 1 d .
C48 C 0.37564(18) 0.7213(3) 0.16143(18) 0.0583(12) Uani 1 1 d .
C49 C 0.36397(19) 0.7060(2) 0.20723(19) 0.0564(12) Uani 1 1 d .
C50 C 0.33804(18) 0.7559(3) 0.23026(18) 0.0576(12) Uani 1 1 d .
C51 C 0.32132(17) 0.8169(3) 0.2053(2) 0.0597(13) Uani 1 1 d .
C52 C 0.3147(3) 0.8930(4) 0.1329(3) 0.116(3) Uani 1 1 d .
H52A H 0.3396 0.9271 0.1403 0.174 Uiso 1 1 calc R
H52B H 0.2847 0.9073 0.1434 0.174 Uiso 1 1 calc R
H52C H 0.3083 0.8852 0.0988 0.174 Uiso 1 1 calc R
C53 C 0.3792(3) 0.7999(5) 0.09102(19) 0.099(3) Uani 1 1 d .
H53A H 0.3758 0.8472 0.0847 0.149 Uiso 1 1 calc R
H53B H 0.3600 0.7755 0.0649 0.149 Uiso 1 1 calc R
H53C H 0.4135 0.7874 0.0939 0.149 Uiso 1 1 calc R
C54 C 0.4078(2) 0.6721(4) 0.1383(3) 0.092(2) Uani 1 1 d .
H54A H 0.4414 0.6739 0.1551 0.139 Uiso 1 1 calc R
H54B H 0.4071 0.6841 0.1051 0.139 Uiso 1 1 calc R
H54C H 0.3952 0.6274 0.1400 0.139 Uiso 1 1 calc R
C55 C 0.3819(3) 0.6439(3) 0.2338(3) 0.0842(18) Uani 1 1 d .
H55A H 0.3898 0.6108 0.2115 0.126 Uiso 1 1 calc R
H55B H 0.3565 0.6268 0.2503 0.126 Uiso 1 1 calc R
H55C H 0.4111 0.6539 0.2569 0.126 Uiso 1 1 calc R
C56 C 0.3294(3) 0.7459(4) 0.2817(2) 0.087(2) Uani 1 1 d .
H56A H 0.3399 0.7851 0.3004 0.131 Uiso 1 1 calc R
H56B H 0.3480 0.7078 0.2956 0.131 Uiso 1 1 calc R
H56C H 0.2947 0.7383 0.2818 0.131 Uiso 1 1 calc R
C57 C 0.2944(2) 0.8706(4) 0.2304(3) 0.100(2) Uani 1 1 d .
H57A H 0.2593 0.8620 0.2242 0.150 Uiso 1 1 calc R
H57B H 0.3008 0.9141 0.2183 0.150 Uiso 1 1 calc R
H57C H 0.3062 0.8691 0.2645 0.150 Uiso 1 1 calc R
N1 N 0.48097(14) 1.28740(18) 0.06625(13) 0.0461(8) Uani 1 1 d .
N2 N 0.34590(14) 1.34705(19) 0.10918(14) 0.0494(9) Uani 1 1 d .
N3 N 0.41876(13) 0.90772(18) 0.22488(12) 0.0447(8) Uani 1 1 d .
N4 N 0.41716(15) 1.15475(19) 0.21206(13) 0.0507(9) Uani 1 1 d .
N5 N 0.44077(15) 1.24959(19) 0.26183(14) 0.0512(9) Uani 1 1 d .
N6 N 0.45919(14) 1.13939(19) 0.29261(13) 0.0476(8) Uani 1 1 d .
O1 O 0.44459(12) 1.40741(14) 0.01995(11) 0.0467(7) Uani 1 1 d .
O2 O 0.39669(13) 1.29452(15) -0.01294(11) 0.0507(7) Uani 1 1 d .
O3 O 0.32674(12) 1.33412(16) 0.00857(12) 0.0528(8) Uani 1 1 d .
O4 O 0.37636(11) 1.44257(14) 0.04626(11) 0.0448(7) Uani 1 1 d .
O5 O 0.47311(11) 0.79885(15) 0.18928(10) 0.0429(6) Uani 1 1 d .
O6 O 0.44745(10) 0.78935(15) 0.27719(10) 0.0413(6) Uani 1 1 d .
Ru1 Ru 0.473273(15) 1.318307(17) -0.006565(13) 0.04837(12) Uani 1 1 d .
Ru2 Ru 0.304822(13) 1.406839(18) 0.055213(14) 0.04784(12) Uani 1 1 d .
Ru3 Ru 0.401220(12) 0.805225(17) 0.209119(11) 0.03937(11) Uani 1 1 d .

loop_
_atom_site_aniso_label
_atom_site_aniso_U_11
_atom_site_aniso_U_22
_atom_site_aniso_U_33
_atom_site_aniso_U_23
_atom_site_aniso_U_13
_atom_site_aniso_U_12
C1 0.058(3) 0.031(2) 0.038(2) 0.0052(16) 0.0035(18) -0.0008(18)
C2 0.066(3) 0.032(2) 0.036(2) 0.0065(16) 0.0035(19) 0.0014(19)
C3 0.046(2) 0.0309(19) 0.035(2) 0.0015(15) 0.0017(17) 0.0024(16)
C4 0.069(3) 0.035(2) 0.055(3) 0.0037(19) 0.003(2) -0.001(2)
C5 0.070(3) 0.041(2) 0.048(2) 0.007(2) -0.002(2) 0.004(2)
C6 0.060(3) 0.042(2) 0.043(2) 0.0119(18) 0.0031(19) 0.001(2)
C7 0.067(3) 0.037(2) 0.058(3) 0.012(2) -0.004(2) -0.002(2)
C8 0.071(3) 0.042(3) 0.058(3) 0.007(2) -0.009(2) -0.004(2)
C9 0.057(3) 0.036(2) 0.053(3) -0.0050(19) 0.008(2) -0.0053(19)
C10 0.059(3) 0.036(2) 0.050(2) -0.0117(18) 0.007(2) -0.0038(19)
C11 0.050(2) 0.046(2) 0.040(2) -0.0061(18) 0.0041(18) -0.0032(18)
C12 0.079(3) 0.040(2) 0.044(2) -0.0039(18) 0.007(2) -0.010(2)
C13 0.080(3) 0.038(2) 0.038(2) -0.0054(18) 0.006(2) -0.010(2)
C14 0.073(3) 0.051(3) 0.039(2) 0.003(2) -0.009(2) -0.010(2)
C15 0.083(4) 0.048(3) 0.044(2) 0.006(2) -0.004(2) -0.008(2)
C16 0.052(2) 0.039(2) 0.047(2) 0.0084(18) 0.0012(19) 0.0035(18)
C17 0.079(3) 0.034(2) 0.051(3) 0.0042(19) 0.008(2) 0.005(2)
C18 0.076(3) 0.037(2) 0.044(2) 0.0058(18) 0.006(2) 0.003(2)
C19 0.053(2) 0.038(2) 0.049(2) 0.0056(18) 0.0011(19) 0.0013(18)
C20 0.067(3) 0.043(2) 0.041(2) 0.0079(19) 0.002(2) 0.002(2)
C21 0.057(3) 0.039(2) 0.043(2) 0.0081(18) 0.0050(19) 0.0059(19)
C22 0.233(11) 0.039(3) 0.131(7) 0.013(4) 0.139(8) 0.025(5)
C23 0.178(9) 0.074(5) 0.099(6) -0.037(4) 0.096(6) -0.042(5)
C24 0.104(5) 0.085(4) 0.054(3) -0.021(3) 0.034(3) -0.025(4)
C25 0.084(3) 0.048(3) 0.049(3) 0.001(2) 0.033(2) -0.001(2)
C26 0.064(3) 0.061(3) 0.061(3) -0.003(2) 0.024(2) -0.004(2)
C27 0.111(5) 0.090(5) 0.083(4) 0.034(4) 0.058(4) 0.051(4)
C28 0.42(2) 0.046(4) 0.254(14) 0.050(6) 0.259(16) 0.073(8)
C29 0.321(17) 0.170(10) 0.164(9) -0.148(9) 0.172(11) -0.151(11)
C30 0.145(8) 0.207(11) 0.045(4) -0.033(5) 0.012(4) -0.041(7)
C31 0.122(5) 0.061(4) 0.087(4) 0.022(3) 0.048(4) 0.013(4)
C32 0.097(5) 0.114(6) 0.086(5) -0.020(4) 0.029(4) -0.043(4)
C33 0.137(8) 0.206(11) 0.141(8) 0.085(8) 0.067(7) 0.117(8)
C34 0.067(4) 0.129(7) 0.083(4) 0.002(4) 0.023(3) 0.032(4)
C35 0.045(3) 0.051(3) 0.182(9) -0.019(4) 0.004(4) 0.000(2)
C36 0.071(4) 0.056(4) 0.150(8) 0.034(4) 0.025(4) 0.021(3)
C37 0.065(4) 0.121(6) 0.095(5) 0.054(5) -0.001(3) 0.036(4)
C38 0.046(3) 0.066(4) 0.114(5) 0.002(3) -0.006(3) 0.009(2)
C39 0.050(3) 0.080(4) 0.123(6) 0.038(4) 0.022(3) 0.017(3)
C40 0.093(7) 0.55(3) 0.089(7) 0.020(12) 0.030(5) 0.056(12)
C41 0.106(7) 0.119(8) 0.249(14) -0.066(9) -0.014(8) -0.008(6)
C42 0.179(10) 0.069(5) 0.351(19) 0.078(8) 0.170(12) 0.061(6)
C43 0.133(9) 0.309(19) 0.126(8) 0.103(10) -0.021(7) 0.075(10)
C44 0.081(5) 0.109(7) 0.197(10) -0.018(7) -0.049(6) 0.006(5)
C45 0.087(5) 0.105(6) 0.311(16) 0.105(8) 0.094(8) 0.048(5)
C46 0.045(3) 0.080(4) 0.071(3) 0.014(3) -0.020(2) 0.001(3)
C47 0.048(3) 0.090(4) 0.041(2) -0.006(2) -0.007(2) -0.018(3)
C48 0.051(3) 0.065(3) 0.056(3) -0.020(2) 0.000(2) -0.019(2)
C49 0.056(3) 0.047(3) 0.064(3) -0.007(2) 0.003(2) -0.009(2)
C50 0.047(2) 0.068(3) 0.057(3) -0.010(2) 0.007(2) -0.011(2)
C51 0.035(2) 0.066(3) 0.075(3) -0.007(3) -0.001(2) -0.002(2)
C52 0.073(4) 0.106(6) 0.147(7) 0.048(5) -0.047(4) 0.014(4)
C53 0.084(4) 0.173(8) 0.035(3) -0.008(3) -0.008(3) -0.038(5)
C54 0.074(4) 0.094(5) 0.112(5) -0.056(4) 0.024(4) -0.021(4)
C55 0.107(5) 0.054(3) 0.090(4) 0.002(3) 0.010(4) -0.004(3)
C56 0.080(4) 0.122(6) 0.063(4) -0.009(4) 0.022(3) -0.024(4)
C57 0.063(4) 0.095(5) 0.141(7) -0.021(5) 0.013(4) 0.012(4)
N1 0.058(2) 0.0374(19) 0.0434(19) -0.0040(15) 0.0108(16) -0.0041(16)
N2 0.051(2) 0.041(2) 0.054(2) 0.0081(17) 0.0049(17) 0.0009(16)
N3 0.050(2) 0.042(2) 0.0375(18) 0.0040(15) -0.0056(15) 0.0023(15)
N4 0.059(2) 0.041(2) 0.048(2) 0.0085(16) -0.0019(17) 0.0014(17)
N5 0.062(2) 0.041(2) 0.047(2) 0.0055(16) 0.0008(17) 0.0044(17)
N6 0.056(2) 0.043(2) 0.0411(19) 0.0057(15) -0.0002(16) 0.0012(16)
O1 0.0589(19) 0.0354(15) 0.0492(17) -0.0022(12) 0.0187(14) -0.0061(13)
O2 0.070(2) 0.0389(16) 0.0414(16) -0.0010(13) 0.0051(14) -0.0060(14)
O3 0.0511(18) 0.0425(17) 0.0591(19) 0.0066(14) -0.0072(14) -0.0040(14)
O4 0.0489(16) 0.0338(15) 0.0512(17) 0.0037(12) 0.0072(13) 0.0006(12)
O5 0.0441(15) 0.0500(17) 0.0319(14) -0.0033(12) -0.0014(12) -0.0073(12)
O6 0.0421(16) 0.0443(16) 0.0361(14) 0.0058(12) 0.0026(11) 0.0030(12)
Ru1 0.0713(3) 0.03285(19) 0.0455(2) -0.00343(14) 0.02314(17) -0.00498(15)
Ru2 0.0438(2) 0.0374(2) 0.0595(2) 0.01081(15) 0.00040(16) 0.00298(14)
Ru3 0.03939(19) 0.03989(19) 0.03593(18) 0.00121(13) -0.00208(13) -0.00191(13)

loop_
_atom_type_symbol
_atom_type_description
_atom_type_scat_dispersion_real
_atom_type_scat_dispersion_imag
_atom_type_scat_source
C C 0.0033 0.0016 'International Tables Vol C Tables 4.2.6.8 and 6.1.1.4'
H H 0.0000 0.0000 'International Tables Vol C Tables 4.2.6.8 and 6.1.1.4'
N N 0.0061 0.0033 'International Tables Vol C Tables 4.2.6.8 and 6.1.1.4'
O O 0.0106 0.0060 'International Tables Vol C Tables 4.2.6.8 and 6.1.1.4'
F F 0.0171 0.0103 'International Tables Vol C Tables 4.2.6.8 and 6.1.1.4'
S S 0.1246 0.1234 'International Tables Vol C Tables 4.2.6.8 and 6.1.1.4'
Ru Ru -1.2594 0.8363 'International Tables Vol C Tables 4.2.6.8 and 6.1.1.4'

loop_
_geom_angle_atom_site_label_1
_geom_angle_atom_site_label_2
_geom_angle_atom_site_label_3
_geom_angle
_geom_angle_site_symmetry_1
_geom_angle_site_symmetry_3
O1 C1 O4 125.9(4) . .
O1 C1 C2 117.8(4) . .
O4 C1 C2 116.2(4) . .
O2 C2 O3 125.5(4) . .
O2 C2 C1 117.1(4) . .
O3 C2 C1 117.4(4) . .
O6 C3 O5 126.1(4) . 2_655
O6 C3 C3 117.5(4) . 2_655
O5 C3 C3 116.4(4) 2_655 2_655
N2 C4 C5 123.2(4) . .
N2 C4 H4 118.4 . .
C5 C4 H4 118.4 . .
C4 C5 C6 118.0(4) . .
C4 C5 H5 121.0 . .
C6 C5 H5 121.0 . .
C7 C6 C5 119.3(4) . .
C7 C6 C20 120.1(4) . .
C5 C6 C20 120.6(4) . .
C8 C7 C6 118.5(4) . .
C8 C7 H7 120.7 . .
C6 C7 H7 120.7 . .
N2 C8 C7 123.1(5) . .
N2 C8 H8 118.4 . .
C7 C8 H8 118.4 . .
N1 C9 C10 123.0(4) . .
N1 C9 H9 118.5 . .
C10 C9 H9 118.5 . .
C9 C10 C11 119.0(4) . .
C9 C10 H10 120.5 . .
C11 C10 H10 120.5 . .
C10 C11 C12 118.2(4) . .
C10 C11 C21 120.6(4) . 2_655
C12 C11 C21 121.2(4) . 2_655
C13 C12 C11 118.9(4) . .
C13 C12 H12 120.6 . .
C11 C12 H12 120.6 . .
N1 C13 C12 122.5(4) . .
N1 C13 H13 118.7 . .
C12 C13 H13 118.7 . .
N3 C14 C15 122.7(5) . .
N3 C14 H14 118.6 . .
C15 C14 H14 118.6 . .
C16 C15 C14 118.4(4) . .
C16 C15 H15 120.8 . .
C14 C15 H15 120.8 . .
C15 C16 C17 120.0(4) . .
C15 C16 C19 119.2(4) . .
C17 C16 C19 120.7(4) . .
C16 C17 C18 118.0(4) . .
C16 C17 H17 121.0 . .
C18 C17 H17 121.0 . .
N3 C18 C17 121.5(4) . .
N3 C18 H18 119.3 . .
C17 C18 H18 119.3 . .
N4 C19 N6 125.6(4) . .
N4 C19 C16 116.7(4) . .
N6 C19 C16 117.7(4) . .
N5 C20 N4 126.1(4) . .
N5 C20 C6 118.3(4) . .
N4 C20 C6 115.6(4) . .
N5 C21 N6 125.5(4) . .
N5 C21 C11 117.2(4) . 2_655
N6 C21 C11 117.3(4) . 2_655
C27 C22 C23 120.8(6) . .
C27 C22 C28 118.0(12) . .
C23 C22 C28 121.1(12) . .
C27 C22 Ru1 70.9(4) . .
C23 C22 Ru1 70.7(5) . .
C28 C22 Ru1 129.8(5) . .
C22 C23 C24 118.9(7) . .
C22 C23 C29 119.7(11) . .
C24 C23 C29 121.3(11) . .
C22 C23 Ru1 71.3(4) . .
C24 C23 Ru1 71.9(3) . .
C29 C23 Ru1 127.2(5) . .
C25 C24 C23 119.3(7) . .
C25 C24 C30 121.7(7) . .
C23 C24 C30 119.0(8) . .
C25 C24 Ru1 71.0(3) . .
C23 C24 Ru1 69.6(4) . .
C30 C24 Ru1 132.5(5) . .
C26 C25 C24 120.5(5) . .
C26 C25 C31 119.0(5) . .
C24 C25 C31 120.2(6) . .
C26 C25 Ru1 70.1(3) . .
C24 C25 Ru1 71.1(3) . .
C31 C25 Ru1 126.5(4) . .
C25 C26 C27 119.0(6) . .
C25 C26 C32 118.5(6) . .
C27 C26 C32 122.5(7) . .
C25 C26 Ru1 72.5(3) . .
C27 C26 Ru1 70.7(4) . .
C32 C26 Ru1 128.5(4) . .
C22 C27 C26 121.3(7) . .
C22 C27 C33 122.0(8) . .
C26 C27 C33 116.7(9) . .
C22 C27 Ru1 72.0(5) . .
C26 C27 Ru1 70.9(3) . .
C33 C27 Ru1 128.3(5) . .
C22 C28 H28A 109.5 . .
C22 C28 H28B 109.5 . .
H28A C28 H28B 109.5 . .
C22 C28 H28C 109.5 . .
H28A C28 H28C 109.5 . .
H28B C28 H28C 109.5 . .
C23 C29 H29A 109.5 . .
C23 C29 H29B 109.5 . .
H29A C29 H29B 109.5 . .
C23 C29 H29C 109.5 . .
H29A C29 H29C 109.5 . .
H29B C29 H29C 109.5 . .
C24 C30 H30A 109.5 . .
C24 C30 H30B 109.5 . .
H30A C30 H30B 109.5 . .
C24 C30 H30C 109.5 . .
H30A C30 H30C 109.5 . .
H30B C30 H30C 109.5 . .
C25 C31 H31A 109.5 . .
C25 C31 H31B 109.5 . .
H31A C31 H31B 109.5 . .
C25 C31 H31C 109.5 . .
H31A C31 H31C 109.5 . .
H31B C31 H31C 109.5 . .
C26 C32 H32A 109.5 . .
C26 C32 H32B 109.5 . .
H32A C32 H32B 109.5 . .
C26 C32 H32C 109.5 . .
H32A C32 H32C 109.5 . .
H32B C32 H32C 109.5 . .
C27 C33 H33A 109.5 . .
C27 C33 H33B 109.5 . .
H33A C33 H33B 109.5 . .
C27 C33 H33C 109.5 . .
H33A C33 H33C 109.5 . .
H33B C33 H33C 109.5 . .
C39 C34 C35 117.6(7) . .
C39 C34 C40 114.8(10) . .
C35 C34 C40 127.5(11) . .
C39 C34 Ru2 71.1(4) . .
C35 C34 Ru2 69.0(4) . .
C40 C34 Ru2 127.5(6) . .
C36 C35 C34 121.0(6) . .
C36 C35 C41 122.6(9) . .
C34 C35 C41 116.4(10) . .
C36 C35 Ru2 72.1(4) . .
C34 C35 Ru2 72.1(4) . .
C41 C35 Ru2 129.2(5) . .
C37 C36 C35 118.7(6) . .
C37 C36 C42 122.2(10) . .
C35 C36 C42 119.0(10) . .
C37 C36 Ru2 73.1(4) . .
C35 C36 Ru2 69.0(4) . .
C42 C36 Ru2 127.4(5) . .
C36 C37 C38 122.2(7) . .
C36 C37 C43 116.5(9) . .
C38 C37 C43 121.1(10) . .
C36 C37 Ru2 72.0(4) . .
C38 C37 Ru2 69.3(3) . .
C43 C37 Ru2 128.9(6) . .
C39 C38 C37 120.2(7) . .
C39 C38 C44 125.0(8) . .
C37 C38 C44 114.7(8) . .
C39 C38 Ru2 72.6(4) . .
C37 C38 Ru2 72.0(3) . .
C44 C38 Ru2 124.1(5) . .
C38 C39 C34 120.1(6) . .
C38 C39 C45 116.9(9) . .
C34 C39 C45 122.9(9) . .
C38 C39 Ru2 70.5(3) . .
C34 C39 Ru2 70.9(4) . .
C45 C39 Ru2 129.3(4) . .
C34 C40 H40A 109.5 . .
C34 C40 H40B 109.5 . .
H40A C40 H40B 109.5 . .
C34 C40 H40C 109.5 . .
H40A C40 H40C 109.5 . .
H40B C40 H40C 109.5 . .
C35 C41 H41A 109.5 . .
C35 C41 H41B 109.5 . .
H41A C41 H41B 109.5 . .
C35 C41 H41C 109.5 . .
H41A C41 H41C 109.5 . .
H41B C41 H41C 109.5 . .
C36 C42 H42A 109.5 . .
C36 C42 H42B 109.5 . .
H42A C42 H42B 109.5 . .
C36 C42 H42C 109.5 . .
H42A C42 H42C 109.5 . .
H42B C42 H42C 109.5 . .
C37 C43 H43A 109.5 . .
C37 C43 H43B 109.5 . .
H43A C43 H43B 109.5 . .
C37 C43 H43C 109.5 . .
H43A C43 H43C 109.5 . .
H43B C43 H43C 109.5 . .
C38 C44 H44A 109.5 . .
C38 C44 H44B 109.5 . .
H44A C44 H44B 109.5 . .
C38 C44 H44C 109.5 . .
H44A C44 H44C 109.5 . .
H44B C44 H44C 109.5 . .
C39 C45 H45A 109.5 . .
C39 C45 H45B 109.5 . .
H45A C45 H45B 109.5 . .
C39 C45 H45C 109.5 . .
H45A C45 H45C 109.5 . .
H45B C45 H45C 109.5 . .
C47 C46 C51 121.0(5) . .
C47 C46 C52 120.0(6) . .
C51 C46 C52 119.0(6) . .
C47 C46 Ru3 70.7(3) . .
C51 C46 Ru3 70.2(3) . .
C52 C46 Ru3 131.8(4) . .
C46 C47 C48 118.9(5) . .
C46 C47 C53 121.9(6) . .
C48 C47 C53 119.1(6) . .
C46 C47 Ru3 72.4(3) . .
C48 C47 Ru3 70.8(3) . .
C53 C47 Ru3 124.8(4) . .
C49 C48 C47 122.0(5) . .
C49 C48 C54 119.0(6) . .
C47 C48 C54 118.9(5) . .
C49 C48 Ru3 72.7(3) . .
C47 C48 Ru3 70.5(3) . .
C54 C48 Ru3 127.1(4) . .
C48 C49 C50 117.9(5) . .
C48 C49 C55 122.2(5) . .
C50 C49 C55 119.7(5) . .
C48 C49 Ru3 70.0(3) . .
C50 C49 Ru3 68.4(3) . .
C55 C49 Ru3 128.2(4) . .
C49 C50 C51 120.3(5) . .
C49 C50 C56 120.4(5) . .
C51 C50 C56 119.3(5) . .
C49 C50 Ru3 73.3(3) . .
C51 C50 Ru3 71.5(3) . .
C56 C50 Ru3 125.7(4) . .
C46 C51 C50 119.7(5) . .
C46 C51 C57 120.1(6) . .
C50 C51 C57 120.0(6) . .
C46 C51 Ru3 72.0(3) . .
C50 C51 Ru3 69.7(3) . .
C57 C51 Ru3 127.2(4) . .
C46 C52 H52A 109.5 . .
C46 C52 H52B 109.5 . .
H52A C52 H52B 109.5 . .
C46 C52 H52C 109.5 . .
H52A C52 H52C 109.5 . .
H52B C52 H52C 109.5 . .
C47 C53 H53A 109.5 . .
C47 C53 H53B 109.5 . .
H53A C53 H53B 109.5 . .
C47 C53 H53C 109.5 . .
H53A C53 H53C 109.5 . .
H53B C53 H53C 109.5 . .
C48 C54 H54A 109.5 . .
C48 C54 H54B 109.5 . .
H54A C54 H54B 109.5 . .
C48 C54 H54C 109.5 . .
H54A C54 H54C 109.5 . .
H54B C54 H54C 109.5 . .
C49 C55 H55A 109.5 . .
C49 C55 H55B 109.5 . .
H55A C55 H55B 109.5 . .
C49 C55 H55C 109.5 . .
H55A C55 H55C 109.5 . .
H55B C55 H55C 109.5 . .
C50 C56 H56A 109.5 . .
C50 C56 H56B 109.5 . .
H56A C56 H56B 109.5 . .
C50 C56 H56C 109.5 . .
H56A C56 H56C 109.5 . .
H56B C56 H56C 109.5 . .
C51 C57 H57A 109.5 . .
C51 C57 H57B 109.5 . .
H57A C57 H57B 109.5 . .
C51 C57 H57C 109.5 . .
H57A C57 H57C 109.5 . .
H57B C57 H57C 109.5 . .
C9 N1 C13 117.9(4) . .
C9 N1 Ru1 120.4(3) . .
C13 N1 Ru1 120.3(3) . .
C4 N2 C8 117.7(4) . .
C4 N2 Ru2 122.6(3) . .
C8 N2 Ru2 119.6(3) . .
C14 N3 C18 119.2(4) . .
C14 N3 Ru3 119.6(3) . .
C18 N3 Ru3 121.1(3) . .
C19 N4 C20 114.4(4) . .
C20 N5 C21 114.6(4) . .
C21 N6 C19 113.7(4) . .
C1 O1 Ru1 112.6(3) . .
C2 O2 Ru1 113.1(3) . .
C2 O3 Ru2 112.9(3) . .
C1 O4 Ru2 113.5(3) . .
C3 O5 Ru3 113.6(3) 2_655 .
C3 O6 Ru3 113.0(2) . .
N1 Ru1 O2 87.30(14) . .
N1 Ru1 O1 83.43(13) . .
O2 Ru1 O1 78.47(12) . .
N1 Ru1 C27 89.4(2) . .
O2 Ru1 C27 152.4(3) . .
O1 Ru1 C27 128.4(3) . .
N1 Ru1 C26 110.91(18) . .
O2 Ru1 C26 161.13(17) . .
O1 Ru1 C26 98.17(16) . .
C27 Ru1 C26 38.4(2) . .
N1 Ru1 C23 125.2(3) . .
O2 Ru1 C23 91.6(3) . .
O1 Ru1 C23 149.6(3) . .
C27 Ru1 C23 68.2(4) . .
C26 Ru1 C23 82.0(3) . .
N1 Ru1 C22 95.6(3) . .
O2 Ru1 C22 116.1(3) . .
O1 Ru1 C22 165.4(4) . .
C27 Ru1 C22 37.1(4) . .
C26 Ru1 C22 68.5(3) . .
C23 Ru1 C22 38.0(4) . .
N1 Ru1 C25 147.31(18) . .
O2 Ru1 C25 123.79(18) . .
O1 Ru1 C25 92.60(15) . .
C27 Ru1 C25 67.8(2) . .
C26 Ru1 C25 37.4(2) . .
C23 Ru1 C25 69.0(2) . .
C22 Ru1 C25 80.3(2) . .
N1 Ru1 C24 163.3(2) . .
O2 Ru1 C24 95.6(2) . .
O1 Ru1 C24 113.3(2) . .
C27 Ru1 C24 80.5(3) . .
C26 Ru1 C24 68.5(2) . .
C23 Ru1 C24 38.4(3) . .
C22 Ru1 C24 68.3(3) . .
C25 Ru1 C24 37.9(2) . .
N2 Ru2 O3 83.53(14) . .
N2 Ru2 O4 83.47(13) . .
O3 Ru2 O4 78.13(12) . .
N2 Ru2 C35 115.6(3) . .
O3 Ru2 C35 160.4(3) . .
O4 Ru2 C35 99.03(19) . .
N2 Ru2 C38 125.8(2) . .
O3 Ru2 C38 91.7(2) . .
O4 Ru2 C38 148.1(2) . .
C35 Ru2 C38 80.5(2) . .
N2 Ru2 C36 153.1(3) . .
O3 Ru2 C36 121.5(3) . .
O4 Ru2 C36 91.8(2) . .
C35 Ru2 C36 38.9(3) . .
C38 Ru2 C36 67.7(3) . .
N2 Ru2 C34 92.5(2) . .
O3 Ru2 C34 151.5(3) . .
O4 Ru2 C34 129.6(3) . .
C35 Ru2 C34 38.9(3) . .
C38 Ru2 C34 67.8(3) . .
C36 Ru2 C34 70.2(3) . .
N2 Ru2 C39 97.9(2) . .
O3 Ru2 C39 114.6(2) . .
O4 Ru2 C39 167.3(2) . .
C35 Ru2 C39 68.9(3) . .
C38 Ru2 C39 36.9(3) . .
C36 Ru2 C39 81.2(3) . .
C34 Ru2 C39 37.9(3) . .
N2 Ru2 C37 164.5(2) . .
O3 Ru2 C37 96.5(3) . .
O4 Ru2 C37 111.8(2) . .
C35 Ru2 C37 66.3(3) . .
C38 Ru2 C37 38.8(3) . .
C36 Ru2 C37 35.0(3) . .
C34 Ru2 C37 80.1(3) . .
C39 Ru2 C37 67.9(3) . .
N3 Ru3 O6 82.91(12) . .
N3 Ru3 O5 85.80(13) . .
O6 Ru3 O5 78.13(11) . .
N3 Ru3 C50 122.89(18) . .
O6 Ru3 C50 93.72(16) . .
O5 Ru3 C50 149.32(17) . .
N3 Ru3 C51 95.55(17) . .
O6 Ru3 C51 119.78(18) . .
O5 Ru3 C51 162.08(17) . .
C50 Ru3 C51 38.8(2) . .
N3 Ru3 C47 116.26(19) . .
O6 Ru3 C47 159.43(19) . .
O5 Ru3 C47 95.09(16) . .
C50 Ru3 C47 82.21(19) . .
C51 Ru3 C47 68.2(2) . .
N3 Ru3 C48 154.26(18) . .
O6 Ru3 C48 121.19(17) . .
O5 Ru3 C48 90.40(15) . .
C50 Ru3 C48 68.41(19) . .
C51 Ru3 C48 80.6(2) . .
C47 Ru3 C48 38.7(2) . .
N3 Ru3 C46 93.67(19) . .
O6 Ru3 C46 157.17(19) . .
O5 Ru3 C46 124.27(19) . .
C50 Ru3 C46 69.2(2) . .
C51 Ru3 C46 37.9(2) . .
C47 Ru3 C46 36.9(2) . .
C48 Ru3 C46 67.7(2) . .
N3 Ru3 C49 161.11(17) . .
O6 Ru3 C49 95.11(16) . .
O5 Ru3 C49 112.27(16) . .
C50 Ru3 C49 38.3(2) . .
C51 Ru3 C49 69.0(2) . .
C47 Ru3 C49 69.2(2) . .
C48 Ru3 C49 37.38(19) . .
C46 Ru3 C49 80.8(2) . .

loop_
_geom_bond_atom_site_label_1
_geom_bond_atom_site_label_2
_geom_bond_distance
_geom_bond_site_symmetry_2
C1 O1 1.247(5) .
C1 O4 1.258(5) .
C1 C2 1.534(6) .
C2 O2 1.254(6) .
C2 O3 1.270(6) .
C3 O6 1.240(5) .
C3 O5 1.257(5) 2_655
C3 C3 1.553(8) 2_655
C4 N2 1.324(6) .
C4 C5 1.387(6) .
C4 H4 0.9300 .
C5 C6 1.388(7) .
C5 H5 0.9300 .
C6 C7 1.382(7) .
C6 C20 1.499(6) .
C7 C8 1.364(7) .
C7 H7 0.9300 .
C8 N2 1.354(6) .
C8 H8 0.9300 .
C9 N1 1.343(6) .
C9 C10 1.375(7) .
C9 H9 0.9300 .
C10 C11 1.385(6) .
C10 H10 0.9300 .
C11 C12 1.400(6) .
C11 C21 1.473(6) 2_655
C12 C13 1.378(7) .
C12 H12 0.9300 .
C13 N1 1.346(6) .
C13 H13 0.9300 .
C14 N3 1.317(6) .
C14 C15 1.389(7) .
C14 H14 0.9300 .
C15 C16 1.361(7) .
C15 H15 0.9300 .
C16 C17 1.375(6) .
C16 C19 1.489(6) .
C17 C18 1.408(6) .
C17 H17 0.9300 .
C18 N3 1.333(6) .
C18 H18 0.9300 .
C19 N4 1.321(6) .
C19 N6 1.360(6) .
C20 N5 1.322(6) .
C20 N4 1.345(6) .
C21 N5 1.336(6) .
C21 N6 1.347(6) .
C21 C11 1.473(6) 2_655
C22 C27 1.384(14) .
C22 C23 1.418(14) .
C22 C28 1.532(10) .
C22 Ru1 2.183(7) .
C23 C24 1.443(11) .
C23 C29 1.481(11) .
C23 Ru1 2.176(6) .
C24 C25 1.433(8) .
C24 C30 1.453(11) .
C24 Ru1 2.206(6) .
C25 C26 1.404(8) .
C25 C31 1.505(8) .
C25 Ru1 2.205(5) .
C26 C27 1.428(9) .
C26 C32 1.509(8) .
C26 Ru1 2.173(5) .
C27 C33 1.553(12) .
C27 Ru1 2.170(7) .
C28 H28A 0.9600 .
C28 H28B 0.9600 .
C28 H28C 0.9600 .
C29 H29A 0.9600 .
C29 H29B 0.9600 .
C29 H29C 0.9600 .
C30 H30A 0.9600 .
C30 H30B 0.9600 .
C30 H30C 0.9600 .
C31 H31A 0.9600 .
C31 H31B 0.9600 .
C31 H31C 0.9600 .
C32 H32A 0.9600 .
C32 H32B 0.9600 .
C32 H32C 0.9600 .
C33 H33A 0.9600 .
C33 H33B 0.9600 .
C33 H33C 0.9600 .
C34 C39 1.416(11) .
C34 C35 1.440(11) .
C34 C40 1.512(12) .
C34 Ru2 2.179(6) .
C35 C36 1.438(12) .
C35 C41 1.536(11) .
C35 Ru2 2.137(6) .
C36 C37 1.312(11) .
C36 C42 1.526(10) .
C36 Ru2 2.178(6) .
C37 C38 1.443(10) .
C37 C43 1.533(13) .
C37 Ru2 2.191(5) .
C38 C39 1.374(10) .
C38 C44 1.529(11) .
C38 Ru2 2.155(5) .
C39 C45 1.537(10) .
C39 Ru2 2.181(6) .
C40 H40A 0.9600 .
C40 H40B 0.9600 .
C40 H40C 0.9600 .
C41 H41A 0.9600 .
C41 H41B 0.9600 .
C41 H41C 0.9600 .
C42 H42A 0.9600 .
C42 H42B 0.9600 .
C42 H42C 0.9600 .
C43 H43A 0.9600 .
C43 H43B 0.9600 .
C43 H43C 0.9600 .
C44 H44A 0.9600 .
C44 H44B 0.9600 .
C44 H44C 0.9600 .
C45 H45A 0.9600 .
C45 H45B 0.9600 .
C45 H45C 0.9600 .
C46 C47 1.390(8) .
C46 C51 1.422(8) .
C46 C52 1.506(8) .
C46 Ru3 2.204(5) .
C47 C48 1.448(8) .
C47 C53 1.501(8) .
C47 Ru3 2.183(4) .
C48 C49 1.413(7) .
C48 C54 1.535(8) .
C48 Ru3 2.186(5) .
C49 C50 1.438(7) .
C49 C55 1.488(8) .
C49 Ru3 2.221(5) .
C50 C51 1.440(8) .
C50 C56 1.521(8) .
C50 Ru3 2.156(5) .
C51 C57 1.539(8) .
C51 Ru3 2.181(5) .
C52 H52A 0.9600 .
C52 H52B 0.9600 .
C52 H52C 0.9600 .
C53 H53A 0.9600 .
C53 H53B 0.9600 .
C53 H53C 0.9600 .
C54 H54A 0.9600 .
C54 H54B 0.9600 .
C54 H54C 0.9600 .
C55 H55A 0.9600 .
C55 H55B 0.9600 .
C55 H55C 0.9600 .
C56 H56A 0.9600 .
C56 H56B 0.9600 .
C56 H56C 0.9600 .
C57 H57A 0.9600 .
C57 H57B 0.9600 .
C57 H57C 0.9600 .
N1 Ru1 2.118(4) .
N2 Ru2 2.102(4) .
N3 Ru3 2.129(4) .
O1 Ru1 2.127(3) .
O2 Ru1 2.124(3) .
O3 Ru2 2.110(4) .
O4 Ru2 2.136(3) .
O5 C3 1.257(5) 2_655
O5 Ru3 2.135(3) .
O6 Ru3 2.135(3) .

loop_
_geom_torsion_atom_site_label_1
_geom_torsion_atom_site_label_2
_geom_torsion_atom_site_label_3
_geom_torsion_atom_site_label_4
_geom_torsion
_geom_torsion_site_symmetry_1
_geom_torsion_site_symmetry_4
O1 C1 C2 O2 4.8(6) . .
O4 C1 C2 O2 -175.4(4) . .
O1 C1 C2 O3 -176.4(4) . .
O4 C1 C2 O3 3.4(5) . .
N2 C4 C5 C6 1.5(8) . .
C4 C5 C6 C7 1.5(8) . .
C4 C5 C6 C20 -177.9(5) . .
C5 C6 C7 C8 -3.6(8) . .
C20 C6 C7 C8 175.9(5) . .
C6 C7 C8 N2 2.8(8) . .
N1 C9 C10 C11 0.1(7) . .
C9 C10 C11 C12 -5.4(7) . .
C9 C10 C11 C21 173.7(4) . 2_655
C10 C11 C12 C13 5.5(7) . .
C21 C11 C12 C13 -173.6(5) 2_655 .
C11 C12 C13 N1 -0.2(8) . .
N3 C14 C15 C16 4.6(8) . .
C14 C15 C16 C17 -2.1(8) . .
C14 C15 C16 C19 -177.5(5) . .
C15 C16 C17 C18 -1.0(8) . .
C19 C16 C17 C18 174.4(4) . .
C16 C17 C18 N3 1.9(8) . .
C15 C16 C19 N4 27.8(7) . .
C17 C16 C19 N4 -147.6(5) . .
C15 C16 C19 N6 -152.9(5) . .
C17 C16 C19 N6 31.7(7) . .
C7 C6 C20 N5 -168.6(5) . .
C5 C6 C20 N5 10.8(7) . .
C7 C6 C20 N4 11.6(7) . .
C5 C6 C20 N4 -169.0(5) . .
C27 C22 C23 C24 3.6(10) . .
C28 C22 C23 C24 -178.6(6) . .
Ru1 C22 C23 C24 55.9(5) . .
C27 C22 C23 C29 -175.1(6) . .
C28 C22 C23 C29 2.8(11) . .
Ru1 C22 C23 C29 -122.8(6) . .
C27 C22 C23 Ru1 -52.3(6) . .
C28 C22 C23 Ru1 125.5(7) . .
C22 C23 C24 C25 -2.9(9) . .
C29 C23 C24 C25 175.7(6) . .
Ru1 C23 C24 C25 52.7(5) . .
C22 C23 C24 C30 176.3(7) . .
C29 C23 C24 C30 -5.1(10) . .
Ru1 C23 C24 C30 -128.2(6) . .
C22 C23 C24 Ru1 -55.6(5) . .
C29 C23 C24 Ru1 123.0(7) . .
C23 C24 C25 C26 -0.4(8) . .
C30 C24 C25 C26 -179.6(6) . .
Ru1 C24 C25 C26 51.6(4) . .
C23 C24 C25 C31 -173.9(5) . .
C30 C24 C25 C31 7.0(9) . .
Ru1 C24 C25 C31 -121.8(5) . .
C23 C24 C25 Ru1 -52.1(5) . .
C30 C24 C25 Ru1 128.8(6) . .
C24 C25 C26 C27 3.1(7) . .
C31 C25 C26 C27 176.6(5) . .
Ru1 C25 C26 C27 55.1(4) . .
C24 C25 C26 C32 -177.0(5) . .
C31 C25 C26 C32 -3.4(7) . .
Ru1 C25 C26 C32 -124.9(5) . .
C24 C25 C26 Ru1 -52.1(4) . .
C31 C25 C26 Ru1 121.5(5) . .
C23 C22 C27 C26 -1.0(10) . .
C28 C22 C27 C26 -178.9(6) . .
Ru1 C22 C27 C26 -53.2(5) . .
C23 C22 C27 C33 176.6(6) . .
C28 C22 C27 C33 -1.3(10) . .
Ru1 C22 C27 C33 124.4(6) . .
C23 C22 C27 Ru1 52.2(6) . .
C28 C22 C27 Ru1 -125.7(6) . .
C25 C26 C27 C22 -2.4(8) . .
C32 C26 C27 C22 177.6(6) . .
Ru1 C26 C27 C22 53.6(5) . .
C25 C26 C27 C33 179.9(5) . .
C32 C26 C27 C33 -0.1(8) . .
Ru1 C26 C27 C33 -124.1(5) . .
C25 C26 C27 Ru1 -56.0(4) . .
C32 C26 C27 Ru1 124.0(5) . .
C39 C34 C35 C36 1.4(9) . .
C40 C34 C35 C36 176.9(8) . .
Ru2 C34 C35 C36 55.1(5) . .
C39 C34 C35 C41 -179.2(6) . .
C40 C34 C35 C41 -3.7(11) . .
Ru2 C34 C35 C41 -125.5(6) . .
C39 C34 C35 Ru2 -53.7(5) . .
C40 C34 C35 Ru2 121.8(8) . .
C34 C35 C36 C37 0.4(9) . .
C41 C35 C36 C37 -178.9(7) . .
Ru2 C35 C36 C37 55.6(6) . .
C34 C35 C36 C42 -177.2(6) . .
C41 C35 C36 C42 3.4(10) . .
Ru2 C35 C36 C42 -122.1(6) . .
C34 C35 C36 Ru2 -55.1(5) . .
C41 C35 C36 Ru2 125.5(7) . .
C35 C36 C37 C38 -3.8(10) . .
C42 C36 C37 C38 173.8(6) . .
Ru2 C36 C37 C38 49.8(6) . .
C35 C36 C37 C43 -178.8(7) . .
C42 C36 C37 C43 -1.2(10) . .
Ru2 C36 C37 C43 -125.2(7) . .
C35 C36 C37 Ru2 -53.6(5) . .
C42 C36 C37 Ru2 124.0(7) . .
C36 C37 C38 C39 5.4(9) . .
C43 C37 C38 C39 -179.8(7) . .
Ru2 C37 C38 C39 56.4(5) . .
C36 C37 C38 C44 -170.9(7) . .
C43 C37 C38 C44 3.9(9) . .
Ru2 C37 C38 C44 -119.9(5) . .
C36 C37 C38 Ru2 -51.0(6) . .
C43 C37 C38 Ru2 123.8(7) . .
C37 C38 C39 C34 -3.4(9) . .
C44 C38 C39 C34 172.5(6) . .
Ru2 C38 C39 C34 52.7(5) . .
C37 C38 C39 C45 178.9(5) . .
C44 C38 C39 C45 -5.3(9) . .
Ru2 C38 C39 C45 -125.0(5) . .
C37 C38 C39 Ru2 -56.1(5) . .
C44 C38 C39 Ru2 119.8(6) . .
C35 C34 C39 C38 0.2(9) . .
C40 C34 C39 C38 -175.9(7) . .
Ru2 C34 C39 C38 -52.5(5) . .
C35 C34 C39 C45 177.8(5) . .
C40 C34 C39 C45 1.7(10) . .
Ru2 C34 C39 C45 125.1(6) . .
C35 C34 C39 Ru2 52.7(5) . .
C40 C34 C39 Ru2 -123.4(7) . .
C51 C46 C47 C48 4.2(7) . .
C52 C46 C47 C48 -177.0(5) . .
Ru3 C46 C47 C48 55.2(4) . .
C51 C46 C47 C53 -171.5(5) . .
C52 C46 C47 C53 7.3(8) . .
Ru3 C46 C47 C53 -120.5(5) . .
C51 C46 C47 Ru3 -51.0(4) . .
C52 C46 C47 Ru3 127.8(5) . .
C46 C47 C48 C49 -2.4(7) . .
C53 C47 C48 C49 173.4(5) . .
Ru3 C47 C48 C49 53.6(4) . .
C46 C47 C48 C54 -178.4(5) . .
C53 C47 C48 C54 -2.6(7) . .
Ru3 C47 C48 C54 -122.4(4) . .
C46 C47 C48 Ru3 -56.0(4) . .
C53 C47 C48 Ru3 119.9(4) . .
C47 C48 C49 C50 -2.1(7) . .
C54 C48 C49 C50 173.9(4) . .
Ru3 C48 C49 C50 50.5(4) . .
C47 C48 C49 C55 -175.9(5) . .
C54 C48 C49 C55 0.1(7) . .
Ru3 C48 C49 C55 -123.3(5) . .
C47 C48 C49 Ru3 -52.6(4) . .
C54 C48 C49 Ru3 123.4(4) . .
C48 C49 C50 C51 4.8(7) . .
C55 C49 C50 C51 178.8(5) . .
Ru3 C49 C50 C51 56.1(4) . .
C48 C49 C50 C56 -173.3(5) . .
C55 C49 C50 C56 0.7(7) . .
Ru3 C49 C50 C56 -122.0(5) . .
C48 C49 C50 Ru3 -51.2(4) . .
C55 C49 C50 Ru3 122.7(5) . .
C47 C46 C51 C50 -1.5(7) . .
C52 C46 C51 C50 179.7(5) . .
Ru3 C46 C51 C50 -52.7(4) . .
C47 C46 C51 C57 174.3(5) . .
C52 C46 C51 C57 -4.5(8) . .
Ru3 C46 C51 C57 123.1(5) . .
C47 C46 C51 Ru3 51.2(4) . .
C52 C46 C51 Ru3 -127.6(5) . .
C49 C50 C51 C46 -3.2(7) . .
C56 C50 C51 C46 175.0(5) . .
Ru3 C50 C51 C46 53.8(4) . .
C49 C50 C51 C57 -179.0(5) . .
C56 C50 C51 C57 -0.8(7) . .
Ru3 C50 C51 C57 -122.0(5) . .
C49 C50 C51 Ru3 -56.9(4) . .
C56 C50 C51 Ru3 121.2(5) . .
C10 C9 N1 C13 5.2(7) . .
C10 C9 N1 Ru1 -161.6(4) . .
C12 C13 N1 C9 -5.1(7) . .
C12 C13 N1 Ru1 161.7(4) . .
C5 C4 N2 C8 -2.3(8) . .
C5 C4 N2 Ru2 175.9(4) . .
C7 C8 N2 C4 0.1(8) . .
C7 C8 N2 Ru2 -178.2(4) . .
C15 C14 N3 C18 -3.8(8) . .
C15 C14 N3 Ru3 171.9(4) . .
C17 C18 N3 C14 0.5(7) . .
C17 C18 N3 Ru3 -175.2(4) . .
N6 C19 N4 C20 -2.5(7) . .
C16 C19 N4 C20 176.7(4) . .
N5 C20 N4 C19 3.8(7) . .
C6 C20 N4 C19 -176.4(4) . .
N4 C20 N5 C21 -2.7(7) . .
C6 C20 N5 C21 177.6(4) . .
N6 C21 N5 C20 0.2(7) . .
C11 C21 N5 C20 -178.3(4) 2_655 .
N5 C21 N6 C19 0.9(7) . .
C11 C21 N6 C19 179.4(4) 2_655 .
N4 C19 N6 C21 0.4(7) . .
C16 C19 N6 C21 -178.8(4) . .
O4 C1 O1 Ru1 170.2(3) . .
C2 C1 O1 Ru1 -10.0(4) . .
O3 C2 O2 Ru1 -175.5(3) . .
C1 C2 O2 Ru1 3.2(4) . .
O2 C2 O3 Ru2 166.4(3) . .
C1 C2 O3 Ru2 -12.3(4) . .
O1 C1 O4 Ru2 -172.9(3) . .
C2 C1 O4 Ru2 7.4(4) . .
O5 C3 O6 Ru3 166.9(3) 2_655 .
C3 C3 O6 Ru3 -13.6(3) 2_655 .
C9 N1 Ru1 O2 -131.1(4) . .
C13 N1 Ru1 O2 62.4(4) . .
C9 N1 Ru1 O1 -52.4(3) . .
C13 N1 Ru1 O1 141.1(4) . .
C9 N1 Ru1 C27 76.3(4) . .
C13 N1 Ru1 C27 -90.2(4) . .
C9 N1 Ru1 C26 43.8(4) . .
C13 N1 Ru1 C26 -122.7(4) . .
C9 N1 Ru1 C23 138.8(5) . .
C13 N1 Ru1 C23 -27.7(5) . .
C9 N1 Ru1 C22 112.9(5) . .
C13 N1 Ru1 C22 -53.6(5) . .
C9 N1 Ru1 C25 32.1(5) . .
C13 N1 Ru1 C25 -134.4(4) . .
C9 N1 Ru1 C24 128.5(7) . .
C13 N1 Ru1 C24 -38.0(9) . .
C2 O2 Ru1 N1 77.6(3) . .
C2 O2 Ru1 O1 -6.3(3) . .
C2 O2 Ru1 C27 161.0(4) . .
C2 O2 Ru1 C26 -87.7(6) . .
C2 O2 Ru1 C23 -157.3(4) . .
C2 O2 Ru1 C22 172.5(4) . .
C2 O2 Ru1 C25 -91.6(3) . .
C2 O2 Ru1 C24 -118.9(3) . .
C1 O1 Ru1 N1 -79.7(3) . .
C1 O1 Ru1 O2 8.9(3) . .
C1 O1 Ru1 C27 -163.6(3) . .
C1 O1 Ru1 C26 170.0(3) . .
C1 O1 Ru1 C23 82.0(5) . .
C1 O1 Ru1 C22 -166.8(10) . .
C1 O1 Ru1 C25 132.9(3) . .
C1 O1 Ru1 C24 100.0(3) . .
C22 C27 Ru1 N1 100.2(4) . .
C26 C27 Ru1 N1 -126.1(4) . .
C33 C27 Ru1 N1 -16.7(9) . .
C22 C27 Ru1 O2 17.3(7) . .
C26 C27 Ru1 O2 151.0(3) . .
C33 C27 Ru1 O2 -99.6(10) . .
C22 C27 Ru1 O1 -178.7(4) . .
C26 C27 Ru1 O1 -45.0(4) . .
C33 C27 Ru1 O1 64.4(9) . .
C22 C27 Ru1 C26 -133.7(6) . .
C33 C27 Ru1 C26 109.4(10) . .
C22 C27 Ru1 C23 -28.4(4) . .
C26 C27 Ru1 C23 105.2(4) . .
C33 C27 Ru1 C23 -145.4(10) . .
C26 C27 Ru1 C22 133.7(6) . .
C33 C27 Ru1 C22 -116.9(10) . .
C22 C27 Ru1 C25 -103.8(5) . .
C26 C27 Ru1 C25 29.9(3) . .
C33 C27 Ru1 C25 139.3(9) . .
C22 C27 Ru1 C24 -66.4(5) . .
C26 C27 Ru1 C24 67.2(4) . .
C33 C27 Ru1 C24 176.6(9) . .
C25 C26 Ru1 N1 -169.6(3) . .
C27 C26 Ru1 N1 59.9(4) . .
C32 C26 Ru1 N1 -56.7(6) . .
C25 C26 Ru1 O2 -5.4(7) . .
C27 C26 Ru1 O2 -135.9(6) . .
C32 C26 Ru1 O2 107.5(7) . .
C25 C26 Ru1 O1 -83.5(3) . .
C27 C26 Ru1 O1 145.9(4) . .
C32 C26 Ru1 O1 29.3(6) . .
C25 C26 Ru1 C27 130.5(5) . .
C32 C26 Ru1 C27 -116.6(8) . .
C25 C26 Ru1 C23 65.7(4) . .
C27 C26 Ru1 C23 -64.8(5) . .
C32 C26 Ru1 C23 178.6(7) . .
C25 C26 Ru1 C22 102.6(5) . .
C27 C26 Ru1 C22 -28.0(5) . .
C32 C26 Ru1 C22 -144.6(7) . .
C27 C26 Ru1 C25 -130.5(5) . .
C32 C26 Ru1 C25 112.9(7) . .
C25 C26 Ru1 C24 28.3(3) . .
C27 C26 Ru1 C24 -102.2(4) . .
C32 C26 Ru1 C24 141.2(7) . .
C22 C23 Ru1 N1 -44.9(5) . .
C24 C23 Ru1 N1 -175.2(4) . .
C29 C23 Ru1 N1 68.7(13) . .
C22 C23 Ru1 O2 -132.8(5) . .
C24 C23 Ru1 O2 96.9(5) . .
C29 C23 Ru1 O2 -19.1(12) . .
C22 C23 Ru1 O1 157.5(5) . .
C24 C23 Ru1 O1 27.2(8) . .
C29 C23 Ru1 O1 -88.8(11) . .
C22 C23 Ru1 C27 27.8(4) . .
C24 C23 Ru1 C27 -102.5(5) . .
C29 C23 Ru1 C27 141.4(13) . .
C22 C23 Ru1 C26 65.1(5) . .
C24 C23 Ru1 C26 -65.3(5) . .
C29 C23 Ru1 C26 178.7(12) . .
C24 C23 Ru1 C22 -130.3(7) . .
C29 C23 Ru1 C22 113.6(14) . .
C22 C23 Ru1 C25 101.4(5) . .
C24 C23 Ru1 C25 -28.9(4) . .
C29 C23 Ru1 C25 -144.9(13) . .
C22 C23 Ru1 C24 130.3(7) . .
C29 C23 Ru1 C24 -116.0(14) . .
C27 C22 Ru1 N1 -81.4(4) . .
C23 C22 Ru1 N1 144.6(4) . .
C28 C22 Ru1 N1 29.6(14) . .
C27 C22 Ru1 O2 -171.2(3) . .
C23 C22 Ru1 O2 54.8(4) . .
C28 C22 Ru1 O2 -60.1(15) . .
C27 C22 Ru1 O1 4.2(13) . .
C23 C22 Ru1 O1 -129.9(11) . .
C28 C22 Ru1 O1 115.2(12) . .
C23 C22 Ru1 C27 -134.0(6) . .
C28 C22 Ru1 C27 111.0(16) . .
C27 C22 Ru1 C26 28.9(4) . .
C23 C22 Ru1 C26 -105.2(4) . .
C28 C22 Ru1 C26 139.9(15) . .
C27 C22 Ru1 C23 134.0(6) . .
C28 C22 Ru1 C23 -114.9(16) . .
C27 C22 Ru1 C25 65.9(4) . .
C23 C22 Ru1 C25 -68.2(4) . .
C28 C22 Ru1 C25 176.9(14) . .
C27 C22 Ru1 C24 103.4(4) . .
C23 C22 Ru1 C24 -30.7(4) . .
C28 C22 Ru1 C24 -145.6(15) . .
C26 C25 Ru1 N1 18.2(5) . .
C24 C25 Ru1 N1 152.3(4) . .
C31 C25 Ru1 N1 -93.7(6) . .
C26 C25 Ru1 O2 177.9(3) . .
C24 C25 Ru1 O2 -48.0(4) . .
C31 C25 Ru1 O2 66.0(6) . .
C26 C25 Ru1 O1 100.1(3) . .
C24 C25 Ru1 O1 -125.9(4) . .
C31 C25 Ru1 O1 -11.8(6) . .
C26 C25 Ru1 C27 -30.7(4) . .
C24 C25 Ru1 C27 103.4(5) . .
C31 C25 Ru1 C27 -142.6(6) . .
C24 C25 Ru1 C26 134.1(5) . .
C31 C25 Ru1 C26 -111.9(7) . .
C26 C25 Ru1 C23 -104.8(5) . .
C24 C25 Ru1 C23 29.3(5) . .
C31 C25 Ru1 C23 143.3(7) . .
C26 C25 Ru1 C22 -67.1(5) . .
C24 C25 Ru1 C22 67.0(5) . .
C31 C25 Ru1 C22 -179.0(7) . .
C26 C25 Ru1 C24 -134.1(5) . .
C31 C25 Ru1 C24 114.0(7) . .
C25 C24 Ru1 N1 -119.2(6) . .
C23 C24 Ru1 N1 13.6(10) . .
C30 C24 Ru1 N1 124.8(9) . .
C25 C24 Ru1 O2 141.6(3) . .
C23 C24 Ru1 O2 -85.6(5) . .
C30 C24 Ru1 O2 25.6(8) . .
C25 C24 Ru1 O1 61.8(4) . .
C23 C24 Ru1 O1 -165.4(5) . .
C30 C24 Ru1 O1 -54.2(8) . .
C25 C24 Ru1 C27 -66.0(4) . .
C23 C24 Ru1 C27 66.8(5) . .
C30 C24 Ru1 C27 178.0(8) . .
C25 C24 Ru1 C26 -28.0(3) . .
C23 C24 Ru1 C26 104.8(5) . .
C30 C24 Ru1 C26 -144.0(8) . .
C25 C24 Ru1 C23 -132.8(7) . .
C30 C24 Ru1 C23 111.2(10) . .
C25 C24 Ru1 C22 -102.5(5) . .
C23 C24 Ru1 C22 30.3(5) . .
C30 C24 Ru1 C22 141.5(9) . .
C23 C24 Ru1 C25 132.8(7) . .
C30 C24 Ru1 C25 -116.0(9) . .
C4 N2 Ru2 O3 136.3(4) . .
C8 N2 Ru2 O3 -45.5(4) . .
C4 N2 Ru2 O4 57.6(4) . .
C8 N2 Ru2 O4 -124.2(4) . .
C4 N2 Ru2 C35 -39.3(5) . .
C8 N2 Ru2 C35 138.9(4) . .
C4 N2 Ru2 C38 -136.2(4) . .
C8 N2 Ru2 C38 42.0(5) . .
C4 N2 Ru2 C36 -23.5(7) . .
C8 N2 Ru2 C36 154.6(5) . .
C4 N2 Ru2 C34 -71.9(5) . .
C8 N2 Ru2 C34 106.2(5) . .
C4 N2 Ru2 C39 -109.6(4) . .
C8 N2 Ru2 C39 68.5(4) . .
C4 N2 Ru2 C37 -132.7(10) . .
C8 N2 Ru2 C37 45.5(11) . .
C2 O3 Ru2 N2 -72.5(3) . .
C2 O3 Ru2 O4 12.2(3) . .
C2 O3 Ru2 C35 95.7(6) . .
C2 O3 Ru2 C38 161.7(3) . .
C2 O3 Ru2 C36 97.0(4) . .
C2 O3 Ru2 C34 -155.8(4) . .
C2 O3 Ru2 C39 -168.3(3) . .
C2 O3 Ru2 C37 123.1(3) . .
C1 O4 Ru2 N2 74.3(3) . .
C1 O4 Ru2 O3 -10.4(3) . .
C1 O4 Ru2 C35 -170.7(4) . .
C1 O4 Ru2 C38 -84.2(4) . .
C1 O4 Ru2 C36 -132.3(4) . .
C1 O4 Ru2 C34 162.2(3) . .
C1 O4 Ru2 C39 171.4(9) . .
C1 O4 Ru2 C37 -102.8(4) . .
C36 C35 Ru2 N2 168.7(4) . .
C34 C35 Ru2 N2 -59.0(4) . .
C41 C35 Ru2 N2 50.9(11) . .
C36 C35 Ru2 O3 1.7(8) . .
C34 C35 Ru2 O3 134.0(6) . .
C41 C35 Ru2 O3 -116.1(10) . .
C36 C35 Ru2 O4 81.6(4) . .
C34 C35 Ru2 O4 -146.0(4) . .
C41 C35 Ru2 O4 -36.2(11) . .
C36 C35 Ru2 C38 -66.0(4) . .
C34 C35 Ru2 C38 66.3(4) . .
C41 C35 Ru2 C38 176.1(11) . .
C34 C35 Ru2 C36 132.3(6) . .
C41 C35 Ru2 C36 -117.8(12) . .
C36 C35 Ru2 C34 -132.3(6) . .
C41 C35 Ru2 C34 109.8(12) . .
C36 C35 Ru2 C39 -102.5(4) . .
C34 C35 Ru2 C39 29.8(4) . .
C41 C35 Ru2 C39 139.7(11) . .
C36 C35 Ru2 C37 -28.2(4) . .
C34 C35 Ru2 C37 104.1(5) . .
C41 C35 Ru2 C37 -146.1(11) . .
C39 C38 Ru2 N2 47.5(5) . .
C37 C38 Ru2 N2 178.5(4) . .
C44 C38 Ru2 N2 -73.4(8) . .
C39 C38 Ru2 O3 130.8(4) . .
C37 C38 Ru2 O3 -98.2(5) . .
C44 C38 Ru2 O3 9.9(7) . .
C39 C38 Ru2 O4 -159.2(4) . .
C37 C38 Ru2 O4 -28.1(7) . .
C44 C38 Ru2 O4 80.0(8) . .
C39 C38 Ru2 C35 -67.3(5) . .
C37 C38 Ru2 C35 63.7(5) . .
C44 C38 Ru2 C35 171.8(8) . .
C39 C38 Ru2 C36 -105.7(5) . .
C37 C38 Ru2 C36 25.3(5) . .
C44 C38 Ru2 C36 133.5(8) . .
C39 C38 Ru2 C34 -28.9(4) . .
C37 C38 Ru2 C34 102.1(5) . .
C44 C38 Ru2 C34 -149.7(8) . .
C37 C38 Ru2 C39 131.0(6) . .
C44 C38 Ru2 C39 -120.8(9) . .
C39 C38 Ru2 C37 -131.0(6) . .
C44 C38 Ru2 C37 108.1(9) . .
C37 C36 Ru2 N2 -153.9(5) . .
C35 C36 Ru2 N2 -23.0(7) . .
C42 C36 Ru2 N2 88.1(12) . .
C37 C36 Ru2 O3 49.8(5) . .
C35 C36 Ru2 O3 -179.3(3) . .
C42 C36 Ru2 O3 -68.2(11) . .
C37 C36 Ru2 O4 127.0(5) . .
C35 C36 Ru2 O4 -102.1(4) . .
C42 C36 Ru2 O4 9.0(11) . .
C37 C36 Ru2 C35 -130.9(6) . .
C42 C36 Ru2 C35 111.1(12) . .
C37 C36 Ru2 C38 -27.9(5) . .
C35 C36 Ru2 C38 103.0(4) . .
C42 C36 Ru2 C38 -145.9(11) . .
C37 C36 Ru2 C34 -101.3(5) . .
C35 C36 Ru2 C34 29.6(4) . .
C42 C36 Ru2 C34 140.7(11) . .
C37 C36 Ru2 C39 -63.7(5) . .
C35 C36 Ru2 C39 67.2(4) . .
C42 C36 Ru2 C39 178.3(11) . .
C35 C36 Ru2 C37 130.9(6) . .
C42 C36 Ru2 C37 -118.0(13) . .
C39 C34 Ru2 N2 -99.7(4) . .
C35 C34 Ru2 N2 129.3(4) . .
C40 C34 Ru2 N2 7.6(11) . .
C39 C34 Ru2 O3 -18.7(7) . .
C35 C34 Ru2 O3 -149.6(5) . .
C40 C34 Ru2 O3 88.6(12) . .
C39 C34 Ru2 O4 176.7(3) . .
C35 C34 Ru2 O4 45.7(5) . .
C40 C34 Ru2 O4 -76.1(12) . .
C39 C34 Ru2 C35 131.0(6) . .
C40 C34 Ru2 C35 -121.8(13) . .
C39 C34 Ru2 C38 28.2(4) . .
C35 C34 Ru2 C38 -102.8(5) . .
C40 C34 Ru2 C38 135.5(12) . .
C39 C34 Ru2 C36 101.4(5) . .
C35 C34 Ru2 C36 -29.6(4) . .
C40 C34 Ru2 C36 -151.4(12) . .
C35 C34 Ru2 C39 -131.0(6) . .
C40 C34 Ru2 C39 107.3(13) . .
C39 C34 Ru2 C37 66.6(5) . .
C35 C34 Ru2 C37 -64.4(5) . .
C40 C34 Ru2 C37 173.9(12) . .
C38 C39 Ru2 N2 -142.9(4) . .
C34 C39 Ru2 N2 83.9(4) . .
C45 C39 Ru2 N2 -33.5(10) . .
C38 C39 Ru2 O3 -56.4(4) . .
C34 C39 Ru2 O3 170.3(4) . .
C45 C39 Ru2 O3 53.0(10) . .
C38 C39 Ru2 O4 121.6(9) . .
C34 C39 Ru2 O4 -11.7(11) . .
C45 C39 Ru2 O4 -129.0(10) . .
C38 C39 Ru2 C35 102.7(5) . .
C34 C39 Ru2 C35 -30.6(5) . .
C45 C39 Ru2 C35 -148.0(10) . .
C34 C39 Ru2 C38 -133.3(6) . .
C45 C39 Ru2 C38 109.4(11) . .
C38 C39 Ru2 C36 64.3(5) . .
C34 C39 Ru2 C36 -69.0(5) . .
C45 C39 Ru2 C36 173.7(10) . .
C38 C39 Ru2 C34 133.3(6) . .
C45 C39 Ru2 C34 -117.4(11) . .
C38 C39 Ru2 C37 30.6(4) . .
C34 C39 Ru2 C37 -102.6(5) . .
C45 C39 Ru2 C37 140.0(10) . .
C36 C37 Ru2 N2 131.8(10) . .
C38 C37 Ru2 N2 -4.5(13) . .
C43 C37 Ru2 N2 -118.3(11) . .
C36 C37 Ru2 O3 -139.1(5) . .
C38 C37 Ru2 O3 84.7(4) . .
C43 C37 Ru2 O3 -29.1(11) . .
C36 C37 Ru2 O4 -59.3(5) . .
C38 C37 Ru2 O4 164.4(4) . .
C43 C37 Ru2 O4 50.7(11) . .
C36 C37 Ru2 C35 31.3(5) . .
C38 C37 Ru2 C35 -105.0(5) . .
C43 C37 Ru2 C35 141.2(11) . .
C36 C37 Ru2 C38 136.3(7) . .
C43 C37 Ru2 C38 -113.8(12) . .
C38 C37 Ru2 C36 -136.3(7) . .
C43 C37 Ru2 C36 109.9(12) . .
C36 C37 Ru2 C34 69.5(5) . .
C38 C37 Ru2 C34 -66.8(5) . .
C43 C37 Ru2 C34 179.4(11) . .
C36 C37 Ru2 C39 107.0(6) . .
C38 C37 Ru2 C39 -29.3(4) . .
C43 C37 Ru2 C39 -143.1(11) . .
C14 N3 Ru3 O6 143.6(4) . .
C18 N3 Ru3 O6 -40.7(4) . .
C14 N3 Ru3 O5 65.1(4) . .
C18 N3 Ru3 O5 -119.2(4) . .
C14 N3 Ru3 C50 -126.5(4) . .
C18 N3 Ru3 C50 49.2(4) . .
C14 N3 Ru3 C51 -97.0(4) . .
C18 N3 Ru3 C51 78.7(4) . .
C14 N3 Ru3 C47 -28.5(4) . .
C18 N3 Ru3 C47 147.1(4) . .
C14 N3 Ru3 C48 -17.1(6) . .
C18 N3 Ru3 C48 158.6(4) . .
C14 N3 Ru3 C46 -59.0(4) . .
C18 N3 Ru3 C46 116.6(4) . .
C14 N3 Ru3 C49 -131.3(5) . .
C18 N3 Ru3 C49 44.4(7) . .
C3 O6 Ru3 N3 -76.8(3) . .
C3 O6 Ru3 O5 10.4(3) . .
C3 O6 Ru3 C50 160.5(3) . .
C3 O6 Ru3 C51 -169.1(3) . .
C3 O6 Ru3 C47 82.8(5) . .
C3 O6 Ru3 C48 93.6(3) . .
C3 O6 Ru3 C46 -159.4(5) . .
C3 O6 Ru3 C49 122.1(3) . .
C3 O5 Ru3 N3 78.6(3) 2_655 .
C3 O5 Ru3 O6 -5.0(3) 2_655 .
C3 O5 Ru3 C50 -82.0(4) 2_655 .
C3 O5 Ru3 C51 173.7(5) 2_655 .
C3 O5 Ru3 C47 -165.3(3) 2_655 .
C3 O5 Ru3 C48 -126.8(3) 2_655 .
C3 O5 Ru3 C46 170.2(3) 2_655 .
C3 O5 Ru3 C49 -95.7(3) 2_655 .
C49 C50 Ru3 N3 -177.5(3) . .
C51 C50 Ru3 N3 51.6(3) . .
C56 C50 Ru3 N3 -61.7(6) . .
C49 C50 Ru3 O6 -93.5(3) . .
C51 C50 Ru3 O6 135.6(3) . .
C56 C50 Ru3 O6 22.3(5) . .
C49 C50 Ru3 O5 -20.6(5) . .
C51 C50 Ru3 O5 -151.6(3) . .
C56 C50 Ru3 O5 95.2(6) . .
C49 C50 Ru3 C51 130.9(4) . .
C56 C50 Ru3 C51 -113.3(6) . .
C49 C50 Ru3 C47 66.2(3) . .
C51 C50 Ru3 C47 -64.7(3) . .
C56 C50 Ru3 C47 -178.0(6) . .
C49 C50 Ru3 C48 28.6(3) . .
C51 C50 Ru3 C48 -102.3(3) . .
C56 C50 Ru3 C48 144.5(6) . .
C49 C50 Ru3 C46 102.0(3) . .
C51 C50 Ru3 C46 -28.9(3) . .
C56 C50 Ru3 C46 -142.2(6) . .
C51 C50 Ru3 C49 -130.9(4) . .
C56 C50 Ru3 C49 115.8(7) . .
C46 C51 Ru3 N3 88.8(3) . .
C50 C51 Ru3 N3 -138.6(3) . .
C57 C51 Ru3 N3 -25.7(6) . .
C46 C51 Ru3 O6 173.8(3) . .
C50 C51 Ru3 O6 -53.6(3) . .
C57 C51 Ru3 O6 59.3(6) . .
C46 C51 Ru3 O5 -4.7(7) . .
C50 C51 Ru3 O5 127.8(5) . .
C57 C51 Ru3 O5 -119.3(7) . .
C46 C51 Ru3 C50 -132.5(5) . .
C57 C51 Ru3 C50 112.9(7) . .
C46 C51 Ru3 C47 -27.2(3) . .
C50 C51 Ru3 C47 105.3(3) . .
C57 C51 Ru3 C47 -141.8(6) . .
C46 C51 Ru3 C48 -65.5(4) . .
C50 C51 Ru3 C48 67.1(3) . .
C57 C51 Ru3 C48 179.9(6) . .
C50 C51 Ru3 C46 132.5(5) . .
C57 C51 Ru3 C46 -114.6(7) . .
C46 C51 Ru3 C49 -102.4(4) . .
C50 C51 Ru3 C49 30.1(3) . .
C57 C51 Ru3 C49 143.0(6) . .
C46 C47 Ru3 N3 -57.5(4) . .
C48 C47 Ru3 N3 172.1(3) . .
C53 C47 Ru3 N3 59.5(7) . .
C46 C47 Ru3 O6 145.2(4) . .
C48 C47 Ru3 O6 14.8(6) . .
C53 C47 Ru3 O6 -97.9(7) . .
C46 C47 Ru3 O5 -145.3(3) . .
C48 C47 Ru3 O5 84.3(3) . .
C53 C47 Ru3 O5 -28.4(6) . .
C46 C47 Ru3 C50 65.4(4) . .
C48 C47 Ru3 C50 -65.0(3) . .
C53 C47 Ru3 C50 -177.6(6) . .
C46 C47 Ru3 C51 27.9(3) . .
C48 C47 Ru3 C51 -102.5(3) . .
C53 C47 Ru3 C51 144.8(7) . .
C46 C47 Ru3 C48 130.4(5) . .
C53 C47 Ru3 C48 -112.6(7) . .
C48 C47 Ru3 C46 -130.4(5) . .
C53 C47 Ru3 C46 117.0(8) . .
C46 C47 Ru3 C49 102.8(4) . .
C48 C47 Ru3 C49 -27.6(3) . .
C53 C47 Ru3 C49 -140.3(7) . .
C49 C48 Ru3 N3 -150.9(4) . .
C47 C48 Ru3 N3 -16.5(6) . .
C54 C48 Ru3 N3 95.5(7) . .
C49 C48 Ru3 O6 51.6(3) . .
C47 C48 Ru3 O6 -174.0(3) . .
C54 C48 Ru3 O6 -62.0(6) . .
C49 C48 Ru3 O5 128.0(3) . .
C47 C48 Ru3 O5 -97.7(3) . .
C54 C48 Ru3 O5 14.4(6) . .
C49 C48 Ru3 C50 -29.3(3) . .
C47 C48 Ru3 C50 105.1(3) . .
C54 C48 Ru3 C50 -142.9(6) . .
C49 C48 Ru3 C51 -67.6(3) . .
C47 C48 Ru3 C51 66.8(3) . .
C54 C48 Ru3 C51 178.8(6) . .
C49 C48 Ru3 C47 -134.4(5) . .
C54 C48 Ru3 C47 112.0(7) . .
C49 C48 Ru3 C46 -104.7(4) . .
C47 C48 Ru3 C46 29.6(3) . .
C54 C48 Ru3 C46 141.7(6) . .
C47 C48 Ru3 C49 134.4(5) . .
C54 C48 Ru3 C49 -113.6(7) . .
C47 C46 Ru3 N3 130.7(3) . .
C51 C46 Ru3 N3 -94.3(3) . .
C52 C46 Ru3 N3 17.3(8) . .
C47 C46 Ru3 O6 -148.9(4) . .
C51 C46 Ru3 O6 -13.9(7) . .
C52 C46 Ru3 O6 97.7(8) . .
C47 C46 Ru3 O5 43.3(4) . .
C51 C46 Ru3 O5 178.3(3) . .
C52 C46 Ru3 O5 -70.2(8) . .
C47 C46 Ru3 C50 -105.4(4) . .
C51 C46 Ru3 C50 29.6(3) . .
C52 C46 Ru3 C50 141.2(8) . .
C47 C46 Ru3 C51 -135.0(5) . .
C52 C46 Ru3 C51 111.6(9) . .
C51 C46 Ru3 C47 135.0(5) . .
C52 C46 Ru3 C47 -113.4(9) . .
C47 C46 Ru3 C48 -31.0(3) . .
C51 C46 Ru3 C48 104.0(4) . .
C52 C46 Ru3 C48 -144.4(8) . .
C47 C46 Ru3 C49 -67.5(3) . .
C51 C46 Ru3 C49 67.5(3) . .
C52 C46 Ru3 C49 179.1(8) . .
C48 C49 Ru3 N3 139.3(5) . .
C50 C49 Ru3 N3 6.5(7) . .
C55 C49 Ru3 N3 -105.0(7) . .
C48 C49 Ru3 O6 -137.7(3) . .
C50 C49 Ru3 O6 89.5(3) . .
C55 C49 Ru3 O6 -21.9(5) . .
C48 C49 Ru3 O5 -58.4(3) . .
C50 C49 Ru3 O5 168.8(3) . .
C55 C49 Ru3 O5 57.3(6) . .
C48 C49 Ru3 C50 132.8(5) . .
C55 C49 Ru3 C50 -111.5(6) . .
C48 C49 Ru3 C51 102.3(3) . .
C50 C49 Ru3 C51 -30.4(3) . .
C55 C49 Ru3 C51 -141.9(6) . .
C48 C49 Ru3 C47 28.6(3) . .
C50 C49 Ru3 C47 -104.2(3) . .
C55 C49 Ru3 C47 144.3(6) . .
C50 C49 Ru3 C48 -132.8(5) . .
C55 C49 Ru3 C48 115.8(6) . .
C48 C49 Ru3 C46 65.0(3) . .
C50 C49 Ru3 C46 -67.8(3) . .
C55 C49 Ru3 C46 -179.3(6) . .
